data_4074099
loop_
_publ_author_name
'Stoll, Armin H.'
'Mayer, P.'
'Knochel, Paul'

_publ_section_title
;
 Preparation of Di-, Tri-, and Tetra-Substituted Functionalized Ferrocenes
 via Magnesium Organometallics
;
_journal_issue 27
_journal_name_full Organometallics
_journal_page_first 6694
_journal_paper_doi 10.1021/om701046c
_journal_volume 26
_journal_year 2007
_chemical_formula_moiety 'Fe, C5 H5, C5 H2 C9 O6 H15'
_chemical_formula_sum 'C19 H22 Fe O6'
_chemical_formula_weight 402.219
_space_group_IT_number 14
_symmetry_cell_setting monoclinic
_symmetry_Int_Tables_number 14
_symmetry_space_group_name_Hall '-P 2ybc'
_symmetry_space_group_name_H-M 'P 1 21/c 1'
_atom_sites_solution_hydrogens geom
_atom_sites_solution_primary direct
_atom_sites_solution_secondary difmap
_audit_block_code Fe_cpCOOEt_cp_ln131_knochel
_audit_creation_date 13-Mar-07
_audit_creation_method 'form98_non/compatible with shelxl97-2'
_audit_update_record 16-Oct-07
_cell_angle_alpha 90.00
_cell_angle_beta 97.142(2)
_cell_angle_gamma 90.00
_cell_formula_units_Z 4
_cell_length_a 12.4424(4)
_cell_length_b 14.1444(6)
_cell_length_c 10.6957(4)
_cell_measurement_reflns_used 32847
_cell_measurement_temperature 200(2)
_cell_measurement_theta_max 27.485
_cell_measurement_theta_min 3.134
_cell_volume 1867.73(12)
_computing_cell_refinement 'HKL Scalepack (Otwinowski & Minor 1997)'
_computing_data_collection 'Collect (Bruker AXS BV, 1997-2004)'
_computing_data_reduction 'HKL Denzo and Scalepack (Otwinowski & Minor 1997)'
_computing_structure_refinement 'SHELXL-97 (G. M. Sheldrick. University of G\"ottingen, 97-2 version)'
_computing_structure_solution
;
A. Altomare, M. C. Burla, M. Camalli, G. L. Cascarano, C. Giacovazzo, A.
Guagliardi, A. G. G. Moliterni, G. Polidori, R. Spagna: SIR97: a new tool for
crystal structure determination and refinement; J. Appl. Crystallogr. 1999,
32, 115-119.
;
_diffrn_ambient_temperature 200(2)
_diffrn_detector_area_resol_mean 9
_diffrn_measured_fraction_theta_full 0.997
_diffrn_measured_fraction_theta_max 0.997
_diffrn_measurement_device '95mm CCD camera on \k-goniostat'
_diffrn_measurement_device_type KappaCCD
_diffrn_measurement_method phi/omega-scan
_diffrn_orient_matrix_type 'by Bruker AXS Collect from scalepack cell'
_diffrn_orient_matrix_UB_11 -0.0915909
_diffrn_orient_matrix_UB_12 0.0027619
_diffrn_orient_matrix_UB_13 -0.0284030
_diffrn_orient_matrix_UB_21 -0.0218790
_diffrn_orient_matrix_UB_22 -0.0008090
_diffrn_orient_matrix_UB_23 0.0758299
_diffrn_orient_matrix_UB_31 0.0033305
_diffrn_orient_matrix_UB_32 0.0706408
_diffrn_orient_matrix_UB_33 0.0019789
_diffrn_radiation_collimation 0.20
_diffrn_radiation_monochromator 'MONTEL, graded multilayered X-ray optics'
_diffrn_radiation_source 'rotating anode'
_diffrn_radiation_type MoK\a
_diffrn_radiation_wavelength 0.71073
_diffrn_reflns_av_R_equivalents 0.0321
_diffrn_reflns_av_sigmaI/netI 0.0449
_diffrn_reflns_limit_h_max 16
_diffrn_reflns_limit_h_min -16
_diffrn_reflns_limit_k_max 18
_diffrn_reflns_limit_k_min -18
_diffrn_reflns_limit_l_max 13
_diffrn_reflns_limit_l_min -13
_diffrn_reflns_number 8109
_diffrn_reflns_theta_full 27.50
_diffrn_reflns_theta_max 27.50
_diffrn_reflns_theta_min 3.30
_diffrn_source_current 55.00
_diffrn_source_power 3.025
_diffrn_source_type 'FR 591 generator'
_diffrn_source_voltage 55.00
_exptl_absorpt_coefficient_mu 0.839
_exptl_absorpt_correction_type none
_exptl_crystal_colour orange
_exptl_crystal_density_diffrn 1.43042(9)
_exptl_crystal_density_method 'not measured'
_exptl_crystal_description block
_exptl_crystal_F_000 840
_exptl_crystal_size_max 0.11
_exptl_crystal_size_mid 0.10
_exptl_crystal_size_min 0.04
_refine_diff_density_max 0.385
_refine_diff_density_min -0.350
_refine_diff_density_rms 0.057
_refine_ls_extinction_method none
_refine_ls_goodness_of_fit_ref 1.045
_refine_ls_hydrogen_treatment constr
_refine_ls_matrix_type full
_refine_ls_number_parameters 238
_refine_ls_number_reflns 4270
_refine_ls_number_restraints 0
_refine_ls_restrained_S_all 1.045
_refine_ls_R_factor_all 0.0662
_refine_ls_R_factor_gt 0.0377
_refine_ls_shift/su_max 0.001
_refine_ls_shift/su_mean 0.000
_refine_ls_structure_factor_coef Fsqd
_refine_ls_weighting_details 'calc w=1/[\s^2^(Fo^2^)+(0.0442P)^2^+0.4203P] where P=(Fo^2^+2Fc^2^)/3'
_refine_ls_weighting_scheme calc
_refine_ls_wR_factor_gt 0.0842
_refine_ls_wR_factor_ref 0.0957
_reflns_number_gt 3067
_reflns_number_total 4270
_reflns_threshold_expression >2sigma(I)
_cod_data_source_file om701046c-file002.cif
_cod_data_source_block ln131
_cod_original_sg_symbol_H-M 'P 21/c'
_cod_database_code 4074099

loop_
_symmetry_equiv_pos_as_xyz
'x, y, z'
'-x, y+1/2, -z+1/2'
'-x, -y, -z'
'x, -y-1/2, z-1/2'

loop_
_atom_site_label
_atom_site_type_symbol
_atom_site_fract_x
_atom_site_fract_y
_atom_site_fract_z
_atom_site_U_iso_or_equiv
_atom_site_adp_type
_atom_site_occupancy
_atom_site_symmetry_multiplicity
_atom_site_calc_flag
_atom_site_refinement_flags
Fe Fe 0.17754(2) 0.10642(2) 0.81487(3) 0.03006(11) Uani 1 1 d .
O1 O -0.00378(11) 0.19728(11) 0.54289(14) 0.0393(4) Uani 1 1 d .
O2 O 0.09473(12) 0.08476(11) 0.46080(15) 0.0418(4) Uani 1 1 d .
O3 O 0.34927(12) 0.07843(11) 0.49536(13) 0.0366(4) Uani 1 1 d .
O4 O 0.31196(14) -0.04090(11) 0.62125(15) 0.0453(4) Uani 1 1 d .
O5 O 0.44714(12) 0.17412(11) 0.96624(14) 0.0419(4) Uani 1 1 d .
O6 O 0.48805(13) 0.07300(12) 0.81708(15) 0.0452(4) Uani 1 1 d .
C1 C 0.16955(16) 0.16881(14) 0.64308(18) 0.0297(4) Uani 1 1 d .
C2 C 0.27048(16) 0.11917(14) 0.67316(18) 0.0291(4) Uani 1 1 d .
C3 C 0.32355(16) 0.16078(14) 0.78661(18) 0.0307(5) Uani 1 1 d .
C4 C 0.25632(17) 0.23393(15) 0.8255(2) 0.0333(5) Uani 1 1 d .
H4 H 0.2725 0.2726 0.8980 0.040 Uiso 1 1 calc R
C5 C 0.16167(17) 0.23919(14) 0.73822(19) 0.0322(5) Uani 1 1 d .
H5 H 0.1031 0.2818 0.7418 0.039 Uiso 1 1 calc R
C6 C 0.08574(17) 0.14433(15) 0.5395(2) 0.0325(5) Uani 1 1 d .
C7 C -0.09496(18) 0.17472(18) 0.4483(2) 0.0457(6) Uani 1 1 d .
H7A H -0.1139 0.1069 0.4527 0.055 Uiso 1 1 calc R
H7B H -0.0766 0.1886 0.3628 0.055 Uiso 1 1 calc R
C8 C -0.18817(19) 0.23550(19) 0.4772(3) 0.0618(8) Uani 1 1 d .
H8A H -0.2030 0.2234 0.5637 0.093 Uiso 1 1 calc R
H8B H -0.2527 0.2204 0.4184 0.093 Uiso 1 1 calc R
H8C H -0.1696 0.3023 0.4684 0.093 Uiso 1 1 calc R
C9 C 0.31199(16) 0.04152(15) 0.59647(18) 0.0309(5) Uani 1 1 d .
C10 C 0.38002(19) 0.01106(18) 0.4018(2) 0.0436(6) Uani 1 1 d .
H10A H 0.4102 -0.0468 0.4450 0.052 Uiso 1 1 calc R
H10B H 0.4369 0.0394 0.3565 0.052 Uiso 1 1 calc R
C11 C 0.2839(2) -0.0146(2) 0.3091(2) 0.0605(8) Uani 1 1 d .
H11A H 0.2281 -0.0434 0.3538 0.091 Uiso 1 1 calc R
H11B H 0.3061 -0.0596 0.2475 0.091 Uiso 1 1 calc R
H11C H 0.2547 0.0425 0.2653 0.091 Uiso 1 1 calc R
C12 C 0.42785(18) 0.12959(15) 0.8551(2) 0.0343(5) Uani 1 1 d .
C13 C 0.54534(18) 0.14846(18) 1.0466(2) 0.0451(6) Uani 1 1 d .
H13A H 0.6096 0.1607 1.0030 0.054 Uiso 1 1 calc R
H13B H 0.5442 0.0805 1.0687 0.054 Uiso 1 1 calc R
C14 C 0.5492(2) 0.2078(2) 1.1623(3) 0.0694(9) Uani 1 1 d .
H14A H 0.5501 0.2748 1.1390 0.104 Uiso 1 1 calc R
H14B H 0.6147 0.1928 1.2194 0.104 Uiso 1 1 calc R
H14C H 0.4852 0.1949 1.2045 0.104 Uiso 1 1 calc R
C15 C 0.0388(2) 0.07638(18) 0.8898(3) 0.0501(6) Uani 1 1 d .
H15 H -0.0241 0.1151 0.8830 0.060 Uiso 1 1 calc R
C16 C 0.0600(2) 0.00443(17) 0.8054(2) 0.0449(6) Uani 1 1 d .
H16 H 0.0138 -0.0144 0.7322 0.054 Uiso 1 1 calc R
C17 C 0.1617(2) -0.03466(16) 0.8485(2) 0.0410(5) Uani 1 1 d .
H17 H 0.1965 -0.0842 0.8090 0.049 Uiso 1 1 calc R
C18 C 0.2030(2) 0.01231(18) 0.9603(2) 0.0468(6) Uani 1 1 d .
H18 H 0.2704 -0.0001 1.0097 0.056 Uiso 1 1 calc R
C19 C 0.1267(2) 0.08106(18) 0.9859(2) 0.0523(7) Uani 1 1 d .
H19 H 0.1335 0.1231 1.0557 0.063 Uiso 1 1 calc R

loop_
_atom_site_aniso_label
_atom_site_aniso_U_11
_atom_site_aniso_U_22
_atom_site_aniso_U_33
_atom_site_aniso_U_23
_atom_site_aniso_U_13
_atom_site_aniso_U_12
Fe 0.03954(18) 0.02767(18) 0.02459(16) -0.00112(12) 0.01039(12) -0.00190(13)
O1 0.0350(8) 0.0381(9) 0.0441(9) -0.0076(7) 0.0021(7) 0.0040(7)
O2 0.0409(9) 0.0465(10) 0.0380(9) -0.0122(7) 0.0050(7) 0.0043(7)
O3 0.0483(9) 0.0380(9) 0.0258(7) 0.0000(6) 0.0138(6) 0.0046(7)
O4 0.0649(11) 0.0309(9) 0.0433(10) -0.0012(7) 0.0201(8) 0.0022(8)
O5 0.0414(8) 0.0461(10) 0.0364(8) -0.0107(7) -0.0029(7) 0.0055(7)
O6 0.0456(9) 0.0486(10) 0.0426(9) -0.0087(8) 0.0100(7) 0.0081(8)
C1 0.0357(11) 0.0279(11) 0.0265(10) 0.0012(8) 0.0082(8) -0.0019(9)
C2 0.0350(11) 0.0297(11) 0.0242(10) 0.0009(8) 0.0096(8) -0.0021(9)
C3 0.0381(11) 0.0276(11) 0.0272(10) -0.0015(9) 0.0078(9) -0.0028(9)
C4 0.0424(12) 0.0280(11) 0.0308(11) -0.0044(9) 0.0094(9) -0.0044(9)
C5 0.0427(12) 0.0242(11) 0.0317(11) -0.0002(9) 0.0125(9) 0.0018(9)
C6 0.0382(12) 0.0303(11) 0.0308(11) 0.0012(9) 0.0113(9) 0.0000(9)
C7 0.0360(12) 0.0425(14) 0.0563(15) -0.0116(12) -0.0037(11) 0.0011(10)
C8 0.0386(13) 0.0502(17) 0.095(2) -0.0208(15) 0.0015(14) 0.0046(12)
C9 0.0342(11) 0.0333(12) 0.0257(10) -0.0016(9) 0.0055(8) -0.0007(9)
C10 0.0526(14) 0.0513(15) 0.0295(12) -0.0063(11) 0.0154(10) 0.0102(11)
C11 0.0631(17) 0.080(2) 0.0364(14) -0.0171(14) -0.0012(12) 0.0210(15)
C12 0.0394(12) 0.0323(12) 0.0324(11) -0.0005(9) 0.0098(9) -0.0053(10)
C13 0.0391(13) 0.0463(15) 0.0474(14) -0.0057(11) -0.0040(11) 0.0032(11)
C14 0.0727(19) 0.077(2) 0.0518(17) -0.0159(15) -0.0201(14) 0.0156(16)
C15 0.0507(14) 0.0443(15) 0.0609(17) 0.0085(13) 0.0294(13) 0.0006(12)
C16 0.0537(15) 0.0416(14) 0.0414(13) 0.0031(11) 0.0141(11) -0.0138(11)
C17 0.0618(15) 0.0271(12) 0.0372(12) 0.0031(10) 0.0186(11) -0.0041(11)
C18 0.0673(16) 0.0420(14) 0.0317(12) 0.0089(11) 0.0081(11) -0.0070(12)
C19 0.090(2) 0.0404(14) 0.0327(13) -0.0054(11) 0.0343(13) -0.0136(14)

loop_
_atom_type_symbol
_atom_type_description
_atom_type_scat_dispersion_real
_atom_type_scat_dispersion_imag
_atom_type_scat_source
C C 0.0033 0.0016 'International Tables Vol C Tables 4.2.6.8 and 6.1.1.4'
H H 0.0000 0.0000 'International Tables Vol C Tables 4.2.6.8 and 6.1.1.4'
O O 0.0106 0.0060 'International Tables Vol C Tables 4.2.6.8 and 6.1.1.4'
Fe Fe 0.3463 0.8444 'International Tables Vol C Tables 4.2.6.8 and 6.1.1.4'

loop_
_exptl_crystal_face_index_h
_exptl_crystal_face_index_k
_exptl_crystal_face_index_l
_exptl_crystal_face_perp_dist
1 0 0 0.070000
-1 0 0 0.030000
0 1 0 0.030000
0 -1 0 0.005000
0 0 1 0.060000
0 0 -1 0.050000
2 -3 -3 0.042000
-6 0 5 0.051000
-9 0 -8 0.036000
5 0 -4 0.046000
-4 0 3 0.036000
3 1 6 0.061000

loop_
_geom_angle_atom_site_label_1
_geom_angle_atom_site_label_2
_geom_angle_atom_site_label_3
_geom_angle
C2 Fe C1 41.59(8)
C2 Fe C3 41.41(8)
C1 Fe C3 69.17(8)
C2 Fe C15 154.66(10)
C1 Fe C15 119.90(10)
C3 Fe C15 162.93(10)
C2 Fe C19 162.94(11)
C1 Fe C19 154.48(10)
C3 Fe C19 125.67(10)
C15 Fe C19 40.37(11)
C2 Fe C17 107.18(9)
C1 Fe C17 126.12(9)
C3 Fe C17 120.29(9)
C15 Fe C17 67.76(10)
C19 Fe C17 67.84(10)
C2 Fe C18 125.39(10)
C1 Fe C18 163.45(9)
C3 Fe C18 107.66(10)
C15 Fe C18 67.86(11)
C19 Fe C18 40.40(10)
C17 Fe C18 40.35(9)
C2 Fe C16 119.76(9)
C1 Fe C16 107.90(9)
C3 Fe C16 155.02(9)
C15 Fe C16 40.30(10)
C19 Fe C16 67.75(10)
C17 Fe C16 40.18(10)
C18 Fe C16 67.70(10)
C2 Fe C5 69.79(8)
C1 Fe C5 41.21(8)
C3 Fe C5 68.70(8)
C15 Fe C5 107.73(10)
C19 Fe C5 119.66(9)
C17 Fe C5 163.70(9)
C18 Fe C5 154.22(9)
C16 Fe C5 126.39(10)
C2 Fe C4 69.49(8)
C1 Fe C4 68.71(8)
C3 Fe C4 40.89(8)
C15 Fe C4 125.79(10)
C19 Fe C4 107.71(9)
C17 Fe C4 155.03(9)
C18 Fe C4 120.23(9)
C16 Fe C4 163.05(9)
C5 Fe C4 40.28(8)
C6 O1 C7 115.74(17)
C9 O3 C10 116.43(17)
C12 O5 C13 116.91(17)
C5 C1 C2 108.32(17)
C5 C1 C6 126.51(18)
C2 C1 C6 124.93(18)
C5 C1 Fe 70.11(11)
C2 C1 Fe 69.06(11)
C6 C1 Fe 122.14(14)
C3 C2 C1 106.62(17)
C3 C2 C9 127.56(18)
C1 C2 C9 125.79(18)
C3 C2 Fe 69.45(11)
C1 C2 Fe 69.35(11)
C9 C2 Fe 127.68(14)
C4 C3 C2 108.67(17)
C4 C3 C12 125.71(18)
C2 C3 C12 125.55(19)
C4 C3 Fe 70.29(12)
C2 C3 Fe 69.15(11)
C12 C3 Fe 124.11(15)
C5 C4 C3 108.47(18)
C5 C4 Fe 69.85(12)
C3 C4 Fe 68.82(12)
C5 C4 H4 125.8
C3 C4 H4 125.8
Fe C4 H4 127.1
C4 C5 C1 107.92(18)
C4 C5 Fe 69.87(12)
C1 C5 Fe 68.67(11)
C4 C5 H5 126.0
C1 C5 H5 126.0
Fe C5 H5 127.0
O2 C6 O1 123.82(19)
O2 C6 C1 125.01(19)
O1 C6 C1 111.17(18)
O1 C7 C8 106.59(19)
O1 C7 H7A 110.4
C8 C7 H7A 110.4
O1 C7 H7B 110.4
C8 C7 H7B 110.4
H7A C7 H7B 108.6
C7 C8 H8A 109.5
C7 C8 H8B 109.5
H8A C8 H8B 109.5
C7 C8 H8C 109.5
H8A C8 H8C 109.5
H8B C8 H8C 109.5
O4 C9 O3 124.8(2)
O4 C9 C2 125.66(19)
O3 C9 C2 109.54(17)
O3 C10 C11 110.73(19)
O3 C10 H10A 109.5
C11 C10 H10A 109.5
O3 C10 H10B 109.5
C11 C10 H10B 109.5
H10A C10 H10B 108.1
C10 C11 H11A 109.5
C10 C11 H11B 109.5
H11A C11 H11B 109.5
C10 C11 H11C 109.5
H11A C11 H11C 109.5
H11B C11 H11C 109.5
O6 C12 O5 124.3(2)
O6 C12 C3 125.3(2)
O5 C12 C3 110.44(18)
O5 C13 C14 106.75(19)
O5 C13 H13A 110.4
C14 C13 H13A 110.4
O5 C13 H13B 110.4
C14 C13 H13B 110.4
H13A C13 H13B 108.6
C13 C14 H14A 109.5
C13 C14 H14B 109.5
H14A C14 H14B 109.5
C13 C14 H14C 109.5
H14A C14 H14C 109.5
H14B C14 H14C 109.5
C19 C15 C16 108.2(2)
C19 C15 Fe 69.95(14)
C16 C15 Fe 70.28(13)
C19 C15 H15 125.9
C16 C15 H15 125.9
Fe C15 H15 125.4
C17 C16 C15 107.9(2)
C17 C16 Fe 69.68(13)
C15 C16 Fe 69.43(14)
C17 C16 H16 126.0
C15 C16 H16 126.0
Fe C16 H16 126.4
C16 C17 C18 108.2(2)
C16 C17 Fe 70.14(13)
C18 C17 Fe 69.84(13)
C16 C17 H17 125.9
C18 C17 H17 125.9
Fe C17 H17 125.7
C17 C18 C19 107.9(2)
C17 C18 Fe 69.81(13)
C19 C18 Fe 69.73(14)
C17 C18 H18 126.1
C19 C18 H18 126.1
Fe C18 H18 126.0
C15 C19 C18 107.9(2)
C15 C19 Fe 69.68(13)
C18 C19 Fe 69.88(13)
C15 C19 H19 126.1
C18 C19 H19 126.1
Fe C19 H19 126.0

loop_
_geom_bond_atom_site_label_1
_geom_bond_atom_site_label_2
_geom_bond_distance
Fe C2 2.026(2)
Fe C1 2.030(2)
Fe C3 2.030(2)
Fe C15 2.036(2)
Fe C19 2.040(2)
Fe C17 2.042(2)
Fe C18 2.042(2)
Fe C16 2.048(2)
Fe C5 2.049(2)
Fe C4 2.049(2)
O1 C6 1.347(3)
O1 C7 1.458(3)
O2 C6 1.206(3)
O3 C9 1.335(2)
O3 C10 1.467(3)
O4 C9 1.196(3)
O5 C12 1.340(3)
O5 C13 1.450(3)
O6 C12 1.201(3)
C1 C5 1.436(3)
C1 C2 1.440(3)
C1 C6 1.466(3)
C2 C3 1.434(3)
C2 C9 1.500(3)
C3 C4 1.425(3)
C3 C12 1.476(3)
C4 C5 1.411(3)
C4 H4 0.9500
C5 H5 0.9500
C7 C8 1.506(3)
C7 H7A 0.9900
C7 H7B 0.9900
C8 H8A 0.9800
C8 H8B 0.9800
C8 H8C 0.9800
C10 C11 1.500(3)
C10 H10A 0.9900
C10 H10B 0.9900
C11 H11A 0.9800
C11 H11B 0.9800
C11 H11C 0.9800
C13 C14 1.492(3)
C13 H13A 0.9900
C13 H13B 0.9900
C14 H14A 0.9800
C14 H14B 0.9800
C14 H14C 0.9800
C15 C19 1.406(4)
C15 C16 1.407(4)
C15 H15 0.9500
C16 C17 1.405(3)
C16 H16 0.9500
C17 C18 1.408(3)
C17 H17 0.9500
C18 C19 1.409(4)
C18 H18 0.9500
C19 H19 0.9500

loop_
_geom_torsion_atom_site_label_1
_geom_torsion_atom_site_label_2
_geom_torsion_atom_site_label_3
_geom_torsion_atom_site_label_4
_geom_torsion
C2 Fe C1 C5 -119.76(17)
C3 Fe C1 C5 -81.04(13)
C15 Fe C1 C5 82.92(15)
C19 Fe C1 C5 49.6(3)
C17 Fe C1 C5 165.98(13)
C18 Fe C1 C5 -163.0(3)
C16 Fe C1 C5 125.28(13)
C4 Fe C1 C5 -37.08(12)
C3 Fe C1 C2 38.72(12)
C15 Fe C1 C2 -157.33(13)
C19 Fe C1 C2 169.3(2)
C17 Fe C1 C2 -74.26(15)
C18 Fe C1 C2 -43.2(4)
C16 Fe C1 C2 -114.96(13)
C5 Fe C1 C2 119.76(17)
C4 Fe C1 C2 82.68(12)
C2 Fe C1 C6 118.9(2)
C3 Fe C1 C6 157.63(19)
C15 Fe C1 C6 -38.4(2)
C19 Fe C1 C6 -71.7(3)
C17 Fe C1 C6 44.7(2)
C18 Fe C1 C6 75.7(4)
C16 Fe C1 C6 3.96(19)
C5 Fe C1 C6 -121.3(2)
C4 Fe C1 C6 -158.41(19)
C5 C1 C2 C3 -0.4(2)
C6 C1 C2 C3 -175.04(19)
Fe C1 C2 C3 -59.73(13)
C5 C1 C2 C9 -178.45(19)
C6 C1 C2 C9 6.9(3)
Fe C1 C2 C9 122.2(2)
C5 C1 C2 Fe 59.31(14)
C6 C1 C2 Fe -115.3(2)
C1 Fe C2 C3 117.89(17)
C15 Fe C2 C3 169.2(2)
C19 Fe C2 C3 -46.3(4)
C17 Fe C2 C3 -116.58(13)
C18 Fe C2 C3 -75.94(15)
C16 Fe C2 C3 -158.48(13)
C5 Fe C2 C3 80.34(13)
C4 Fe C2 C3 37.24(12)
C3 Fe C2 C1 -117.89(17)
C15 Fe C2 C1 51.3(3)
C19 Fe C2 C1 -164.2(3)
C17 Fe C2 C1 125.53(13)
C18 Fe C2 C1 166.17(13)
C16 Fe C2 C1 83.63(14)
C5 Fe C2 C1 -37.55(12)
C4 Fe C2 C1 -80.65(13)
C1 Fe C2 C9 -119.9(2)
C3 Fe C2 C9 122.2(2)
C15 Fe C2 C9 -68.6(3)
C19 Fe C2 C9 75.9(4)
C17 Fe C2 C9 5.6(2)
C18 Fe C2 C9 46.3(2)
C16 Fe C2 C9 -36.3(2)
C5 Fe C2 C9 -157.5(2)
C4 Fe C2 C9 159.4(2)
C1 C2 C3 C4 0.3(2)
C9 C2 C3 C4 178.29(19)
Fe C2 C3 C4 -59.36(14)
C1 C2 C3 C12 177.40(19)
C9 C2 C3 C12 -4.6(3)
Fe C2 C3 C12 117.7(2)
C1 C2 C3 Fe 59.67(13)
C9 C2 C3 Fe -122.4(2)
C2 Fe C3 C4 120.02(17)
C1 Fe C3 C4 81.14(13)
C15 Fe C3 C4 -44.2(4)
C19 Fe C3 C4 -75.13(16)
C17 Fe C3 C4 -158.32(12)
C18 Fe C3 C4 -116.07(13)
C16 Fe C3 C4 169.0(2)
C5 Fe C3 C4 36.83(12)
C1 Fe C3 C2 -38.88(12)
C15 Fe C3 C2 -164.2(3)
C19 Fe C3 C2 164.85(13)
C17 Fe C3 C2 81.66(14)
C18 Fe C3 C2 123.91(13)
C16 Fe C3 C2 48.9(3)
C5 Fe C3 C2 -83.20(13)
C4 Fe C3 C2 -120.02(17)
C2 Fe C3 C12 -119.6(2)
C1 Fe C3 C12 -158.4(2)
C15 Fe C3 C12 76.2(4)
C19 Fe C3 C12 45.3(2)
C17 Fe C3 C12 -37.9(2)
C18 Fe C3 C12 4.3(2)
C16 Fe C3 C12 -70.6(3)
C5 Fe C3 C12 157.24(19)
C4 Fe C3 C12 120.4(2)
C2 C3 C4 C5 -0.1(2)
C12 C3 C4 C5 -177.17(19)
Fe C3 C4 C5 -58.74(14)
C2 C3 C4 Fe 58.65(14)
C12 C3 C4 Fe -118.4(2)
C2 Fe C4 C5 82.58(13)
C1 Fe C4 C5 37.91(12)
C3 Fe C4 C5 120.27(17)
C15 Fe C4 C5 -74.34(16)
C19 Fe C4 C5 -115.25(14)
C17 Fe C4 C5 169.36(19)
C18 Fe C4 C5 -157.58(13)
C16 Fe C4 C5 -43.6(4)
C2 Fe C4 C3 -37.69(12)
C1 Fe C4 C3 -82.36(13)
C15 Fe C4 C3 165.39(13)
C19 Fe C4 C3 124.49(14)
C17 Fe C4 C3 49.1(3)
C18 Fe C4 C3 82.15(15)
C16 Fe C4 C3 -163.9(3)
C5 Fe C4 C3 -120.27(17)
C3 C4 C5 C1 -0.2(2)
Fe C4 C5 C1 -58.29(14)
C3 C4 C5 Fe 58.11(14)
C2 C1 C5 C4 0.4(2)
C6 C1 C5 C4 174.88(19)
Fe C1 C5 C4 59.03(14)
C2 C1 C5 Fe -58.65(14)
C6 C1 C5 Fe 115.9(2)
C2 Fe C5 C4 -81.78(12)
C1 Fe C5 C4 -119.67(17)
C3 Fe C5 C4 -37.36(12)
C15 Fe C5 C4 124.91(14)
C19 Fe C5 C4 82.51(15)
C17 Fe C5 C4 -163.9(3)
C18 Fe C5 C4 49.3(3)
C16 Fe C5 C4 165.53(13)
C2 Fe C5 C1 37.89(12)
C3 Fe C5 C1 82.30(12)
C15 Fe C5 C1 -115.42(14)
C19 Fe C5 C1 -157.82(14)
C17 Fe C5 C1 -44.2(4)
C18 Fe C5 C1 168.9(2)
C16 Fe C5 C1 -74.80(15)
C4 Fe C5 C1 119.67(17)
C7 O1 C6 O2 3.6(3)
C7 O1 C6 C1 -176.39(18)
C5 C1 C6 O2 180.0(2)
C2 C1 C6 O2 -6.4(3)
Fe C1 C6 O2 -92.0(2)
C5 C1 C6 O1 0.0(3)
C2 C1 C6 O1 173.64(18)
Fe C1 C6 O1 88.0(2)
C6 O1 C7 C8 174.8(2)
C10 O3 C9 O4 7.6(3)
C10 O3 C9 C2 -172.38(17)
C3 C2 C9 O4 78.4(3)
C1 C2 C9 O4 -104.0(3)
Fe C2 C9 O4 -13.6(3)
C3 C2 C9 O3 -101.7(2)
C1 C2 C9 O3 75.9(2)
Fe C2 C9 O3 166.34(14)
C9 O3 C10 C11 86.9(2)
C13 O5 C12 O6 -2.6(3)
C13 O5 C12 C3 177.99(18)
C4 C3 C12 O6 -173.9(2)
C2 C3 C12 O6 9.5(3)
Fe C3 C12 O6 96.9(2)
C4 C3 C12 O5 5.4(3)
C2 C3 C12 O5 -171.17(19)
Fe C3 C12 O5 -83.7(2)
C12 O5 C13 C14 179.3(2)
C2 Fe C15 C19 164.72(19)
C1 Fe C15 C19 -158.56(14)
C3 Fe C15 C19 -40.2(4)
C17 Fe C15 C19 81.47(16)
C18 Fe C15 C19 37.74(15)
C16 Fe C15 C19 118.9(2)
C5 Fe C15 C19 -115.21(15)
C4 Fe C15 C19 -74.40(18)
C2 Fe C15 C16 45.8(3)
C1 Fe C15 C16 82.53(17)
C3 Fe C15 C16 -159.1(3)
C19 Fe C15 C16 -118.9(2)
C17 Fe C15 C16 -37.44(15)
C18 Fe C15 C16 -81.17(16)
C5 Fe C15 C16 125.88(15)
C4 Fe C15 C16 166.70(14)
C19 C15 C16 C17 -0.7(3)
Fe C15 C16 C17 59.25(16)
C19 C15 C16 Fe -59.94(17)
C2 Fe C16 C17 81.40(15)
C1 Fe C16 C17 125.29(14)
C3 Fe C16 C17 46.3(3)
C15 Fe C16 C17 -119.3(2)
C19 Fe C16 C17 -81.53(16)
C18 Fe C16 C17 -37.72(14)
C5 Fe C16 C17 167.21(13)
C4 Fe C16 C17 -159.1(3)
C2 Fe C16 C15 -159.30(15)
C1 Fe C16 C15 -115.41(16)
C3 Fe C16 C15 165.6(2)
C19 Fe C16 C15 37.78(16)
C17 Fe C16 C15 119.3(2)
C18 Fe C16 C15 81.59(17)
C5 Fe C16 C15 -73.48(18)
C4 Fe C16 C15 -39.8(4)
C15 C16 C17 C18 0.6(3)
Fe C16 C17 C18 59.73(16)
C15 C16 C17 Fe -59.10(16)
C2 Fe C17 C16 -116.05(14)
C1 Fe C17 C16 -74.07(16)
C3 Fe C17 C16 -159.28(13)
C15 Fe C17 C16 37.54(15)
C19 Fe C17 C16 81.30(16)
C18 Fe C17 C16 119.0(2)
C5 Fe C17 C16 -39.4(4)
C4 Fe C17 C16 165.76(19)
C2 Fe C17 C18 124.90(15)
C1 Fe C17 C18 166.88(14)
C3 Fe C17 C18 81.67(17)
C15 Fe C17 C18 -81.51(17)
C19 Fe C17 C18 -37.75(16)
C16 Fe C17 C18 -119.0(2)
C5 Fe C17 C18 -158.5(3)
C4 Fe C17 C18 46.7(3)
C16 C17 C18 C19 -0.3(3)
Fe C17 C18 C19 59.58(16)
C16 C17 C18 Fe -59.91(16)
C2 Fe C18 C17 -73.95(17)
C1 Fe C18 C17 -40.1(4)
C3 Fe C18 C17 -116.28(15)
C15 Fe C18 C17 81.25(17)
C19 Fe C18 C17 119.0(2)
C16 Fe C18 C17 37.57(15)
C5 Fe C18 C17 166.29(19)
C4 Fe C18 C17 -159.17(14)
C2 Fe C18 C19 167.08(15)
C1 Fe C18 C19 -159.0(3)
C3 Fe C18 C19 124.76(16)
C15 Fe C18 C19 -37.71(16)
C17 Fe C18 C19 -119.0(2)
C16 Fe C18 C19 -81.40(17)
C5 Fe C18 C19 47.3(3)
C4 Fe C18 C19 81.87(17)
C16 C15 C19 C18 0.5(3)
Fe C15 C19 C18 -59.67(16)
C16 C15 C19 Fe 60.14(16)
C17 C18 C19 C15 -0.1(3)
Fe C18 C19 C15 59.55(16)
C17 C18 C19 Fe -59.63(16)
C2 Fe C19 C15 -157.4(3)
C1 Fe C19 C15 47.3(3)
C3 Fe C19 C15 166.52(14)
C17 Fe C19 C15 -81.27(16)
C18 Fe C19 C15 -119.0(2)
C16 Fe C19 C15 -37.71(15)
C5 Fe C19 C15 82.60(17)
C4 Fe C19 C15 124.90(15)
C2 Fe C19 C18 -38.4(4)
C1 Fe C19 C18 166.33(19)
C3 Fe C19 C18 -74.50(17)
C15 Fe C19 C18 119.0(2)
C17 Fe C19 C18 37.71(15)
C16 Fe C19 C18 81.27(16)
C5 Fe C19 C18 -158.41(14)
C4 Fe C19 C18 -116.12(15)

loop_
_reflns_scale_group_code
_reflns_scale_meas_F
1 1.0
